data_4067302
loop_
_publ_author_name
'Lorber, Christian'
'Vendier, Laure'

_publ_section_title
;
 Imido&#x2212;Titanium/Molybdenum Heterobimetallic Systems. Switching from
 \h6-Arene to Fischer-Type Aminocarbene Complexes by Tuning Reactivity
 Conditions
;
_journal_issue 5
_journal_name_full Organometallics
_journal_page_first 1127
_journal_paper_doi 10.1021/om900825a
_journal_volume 29
_journal_year 2010
_chemical_compound_source 'synthesis as described'
_chemical_formula_moiety 'C26 H41 Mo1 N5 O6 Ti1'
_chemical_formula_sum 'C26 H41 Mo N5 O6 Ti'
_chemical_formula_weight 663.48
_chemical_name_systematic
;
 ?
;
_space_group_IT_number 2
_symmetry_cell_setting triclinic
_symmetry_Int_Tables_number 2
_symmetry_space_group_name_Hall '-P 1'
_symmetry_space_group_name_H-M 'P -1'
_atom_sites_solution_hydrogens geom
_atom_sites_solution_primary direct
_atom_sites_solution_secondary difmap
_cell_angle_alpha 100.794(4)
_cell_angle_beta 108.827(4)
_cell_angle_gamma 103.517(4)
_cell_formula_units_Z 2
_cell_length_a 10.1513(8)
_cell_length_b 13.5008(11)
_cell_length_c 15.0634(13)
_cell_measurement_reflns_used 9903
_cell_measurement_temperature 180
_cell_measurement_theta_max 29
_cell_measurement_theta_min 2.2
_cell_measurement_wavelength 0.71073
_cell_volume 1820.8(3)
_computing_cell_refinement 'Bruker SMART'
_computing_data_collection 'Bruker SMART'
_computing_data_reduction 'Bruker SAINT'
_computing_molecular_graphics 'Ortep-3 for Windows (Farrugia, 1997)'
_computing_publication_material 'WinGX publication routines (Farrugia, 1999)'
_computing_structure_refinement 'SHELXL-97 (Sheldrick, 1997)'
_computing_structure_solution 'SIR92 (Giacovazzo et al, 1993)'
_diffrn_ambient_temperature 180
_diffrn_measured_fraction_theta_full 0.984
_diffrn_measured_fraction_theta_max 0.984
_diffrn_measurement_device_type 'Bruker Kappa APEX II'
_diffrn_measurement_method \w-\f
_diffrn_radiation_monochromator graphite
_diffrn_radiation_source 'fine-focus sealed tube'
_diffrn_radiation_type MoK\a
_diffrn_radiation_wavelength 0.71073
_diffrn_reflns_av_R_equivalents 0.0338
_diffrn_reflns_av_unetI/netI 0.0445
_diffrn_reflns_limit_h_max 14
_diffrn_reflns_limit_h_min -13
_diffrn_reflns_limit_k_max 18
_diffrn_reflns_limit_k_min -17
_diffrn_reflns_limit_l_max 21
_diffrn_reflns_limit_l_min -20
_diffrn_reflns_number 42720
_diffrn_reflns_theta_full 29.89
_diffrn_reflns_theta_max 29.89
_diffrn_reflns_theta_min 1.62
_diffrn_standards_interval_count 0
_diffrn_standards_interval_time 0
_diffrn_standards_number 0
_exptl_absorpt_coefficient_mu 0.602
_exptl_absorpt_correction_T_max 0.9827
_exptl_absorpt_correction_T_min 0.8635
_exptl_absorpt_correction_type multi-scan
_exptl_absorpt_process_details
;
        [c.f. r.h. blessing, acta cryst. (1995), a51, 33-38]
;
_exptl_crystal_colour yellow
_exptl_crystal_density_diffrn 1.21
_exptl_crystal_density_method 'not measured'
_exptl_crystal_description platelet
_exptl_crystal_F_000 688
_exptl_crystal_size_max 0.15
_exptl_crystal_size_mid 0.08
_exptl_crystal_size_min 0.02
_refine_diff_density_max 0.406
_refine_diff_density_min -0.347
_refine_diff_density_rms 0.07
_refine_ls_extinction_method none
_refine_ls_goodness_of_fit_ref 1.029
_refine_ls_hydrogen_treatment constr
_refine_ls_matrix_type full
_refine_ls_number_parameters 363
_refine_ls_number_reflns 10352
_refine_ls_number_restraints 0
_refine_ls_restrained_S_all 1.029
_refine_ls_R_factor_all 0.0507
_refine_ls_R_factor_gt 0.0346
_refine_ls_shift/su_max 0.002
_refine_ls_shift/su_mean 0
_refine_ls_structure_factor_coef Fsqd
_refine_ls_weighting_details 'calc w=1/[\s^2^(Fo^2^)+(0.0497P)^2^+0.0000P] where P=(Fo^2^+2Fc^2^)/3'
_refine_ls_weighting_scheme calc
_refine_ls_wR_factor_gt 0.0862
_refine_ls_wR_factor_ref 0.0901
_reflns_number_gt 7954
_reflns_number_total 10352
_reflns_threshold_expression >2\s(I)
_cod_data_source_file om900825a_si_001.cif
_cod_data_source_block 4
_cod_original_sg_symbol_H-M P-1
_cod_database_code 4067302

loop_
_symmetry_equiv_pos_as_xyz
'x, y, z'
'-x, -y, -z'

loop_
_atom_site_label
_atom_site_type_symbol
_atom_site_fract_x
_atom_site_fract_y
_atom_site_fract_z
_atom_site_U_iso_or_equiv
_atom_site_adp_type
_atom_site_occupancy
_atom_site_symmetry_multiplicity
_atom_site_calc_flag
_atom_site_refinement_flags
C1 C 0.4607(2) 0.12251(16) 0.50905(14) 0.0332(4) Uani 1 1 d .
C2 C 0.6796(2) 0.16356(16) 0.70362(14) 0.0318(4) Uani 1 1 d .
C3 C 0.5764(2) 0.33068(16) 0.50685(15) 0.0361(4) Uani 1 1 d .
C4 C 0.7766(2) 0.38786(17) 0.71214(15) 0.0366(4) Uani 1 1 d .
C5 C 0.7777(2) 0.22125(16) 0.56119(14) 0.0352(4) Uani 1 1 d .
C6 C 0.4524(2) 0.26825(14) 0.67015(12) 0.0251(4) Uani 1 1 d .
C7 C 0.4354(3) 0.44059(16) 0.64604(17) 0.0408(5) Uani 1 1 d .
H7A H 0.5303 0.4482 0.6433 0.061 Uiso 1 1 calc R
H7B H 0.441 0.5012 0.6937 0.061 Uiso 1 1 calc R
H7C H 0.3664 0.4356 0.583 0.061 Uiso 1 1 calc R
C8 C 0.2587(2) 0.33102(16) 0.69733(14) 0.0308(4) Uani 1 1 d .
H8A H 0.1819 0.268 0.6504 0.037 Uiso 1 1 calc R
H8B H 0.2241 0.3915 0.6908 0.037 Uiso 1 1 calc R
C9 C 0.4092(2) 0.41192(16) 0.86903(14) 0.0382(5) Uani 1 1 d .
H9A H 0.4974 0.4087 0.8595 0.057 Uiso 1 1 calc R
H9B H 0.4194 0.4089 0.934 0.057 Uiso 1 1 calc R
H9C H 0.3923 0.4772 0.8605 0.057 Uiso 1 1 calc R
C10 C 0.1511(2) 0.32462(19) 0.81600(17) 0.0439(5) Uani 1 1 d .
H10A H 0.14 0.3936 0.818 0.066 Uiso 1 1 calc R
H10B H 0.1601 0.3109 0.8776 0.066 Uiso 1 1 calc R
H10C H 0.0666 0.2716 0.7648 0.066 Uiso 1 1 calc R
C11 C 0.0367(2) 0.0430(2) 0.66573(17) 0.0552(6) Uani 1 1 d .
H11A H 0.0001 -0.0332 0.6438 0.083 Uiso 1 1 calc R
H11B H 0.0953 0.0685 0.6309 0.083 Uiso 1 1 calc R
H11C H -0.0443 0.0708 0.6537 0.083 Uiso 1 1 calc R
C12 C 0.0427(2) 0.0364(2) 0.82491(19) 0.0529(6) Uani 1 1 d .
H12A H -0.0412 0.0607 0.814 0.079 Uiso 1 1 calc R
H12B H 0.1037 0.0609 0.8934 0.079 Uiso 1 1 calc R
H12C H 0.0108 -0.0399 0.8036 0.079 Uiso 1 1 calc R
C13 C 0.3471(3) -0.04928(17) 0.68541(16) 0.0475(6) Uani 1 1 d .
H13A H 0.3967 -0.1017 0.6847 0.071 Uiso 1 1 calc R
H13B H 0.3635 -0.0091 0.6416 0.071 Uiso 1 1 calc R
H13C H 0.2438 -0.084 0.6649 0.071 Uiso 1 1 calc R
C14 C 0.3839(3) -0.03890(17) 0.85455(17) 0.0454(5) Uani 1 1 d .
H14A H 0.281 -0.0726 0.8368 0.068 Uiso 1 1 calc R
H14B H 0.4253 0.0078 0.92 0.068 Uiso 1 1 calc R
H14C H 0.4319 -0.0921 0.8513 0.068 Uiso 1 1 calc R
C15 C 0.50630(18) 0.25186(13) 1.02753(12) 0.0222(3) Uani 1 1 d .
C16 C 0.66021(19) 0.28484(14) 1.05590(13) 0.0266(4) Uani 1 1 d .
C17 C 0.7490(2) 0.32852(16) 1.15418(14) 0.0339(4) Uani 1 1 d .
H17 H 0.8503 0.3514 1.1727 0.041 Uiso 1 1 calc R
C18 C 0.6915(2) 0.33896(16) 1.22519(14) 0.0361(4) Uani 1 1 d .
H18 H 0.7531 0.3672 1.291 0.043 Uiso 1 1 calc R
C19 C 0.5410(2) 0.30703(15) 1.19760(13) 0.0314(4) Uani 1 1 d .
H19 H 0.5017 0.3134 1.2455 0.038 Uiso 1 1 calc R
C20 C 0.4477(2) 0.26587(14) 1.10036(13) 0.0260(4) Uani 1 1 d .
C21 C 0.7304(2) 0.26992(17) 0.98120(14) 0.0337(4) Uani 1 1 d .
H21 H 0.6519 0.2448 0.9159 0.04 Uiso 1 1 calc R
C22 C 0.8383(3) 0.3724(2) 0.98691(18) 0.0513(6) Uani 1 1 d .
H22A H 0.7901 0.4254 0.9799 0.077 Uiso 1 1 calc R
H22B H 0.8738 0.3597 0.9353 0.077 Uiso 1 1 calc R
H22C H 0.9193 0.3969 1.049 0.077 Uiso 1 1 calc R
C23 C 0.8035(3) 0.1832(2) 0.99339(18) 0.0468(5) Uani 1 1 d .
H23A H 0.8768 0.2036 1.0584 0.07 Uiso 1 1 calc R
H23B H 0.8487 0.1742 0.9467 0.07 Uiso 1 1 calc R
H23C H 0.7308 0.1174 0.9827 0.07 Uiso 1 1 calc R
C24 C 0.2835(2) 0.23580(16) 1.07308(14) 0.0330(4) Uani 1 1 d .
H24 H 0.2375 0.2149 1.0015 0.04 Uiso 1 1 calc R
C25 C 0.2389(3) 0.3308(2) 1.1111(2) 0.0584(7) Uani 1 1 d .
H25A H 0.2835 0.3544 1.1813 0.088 Uiso 1 1 calc R
H25B H 0.1341 0.31 1.0905 0.088 Uiso 1 1 calc R
H25C H 0.2711 0.3875 1.0853 0.088 Uiso 1 1 calc R
C26 C 0.2266(3) 0.1405(2) 1.10580(19) 0.0554(6) Uani 1 1 d .
H26A H 0.2439 0.0797 1.0728 0.083 Uiso 1 1 calc R
H26B H 0.1232 0.1258 1.0901 0.083 Uiso 1 1 calc R
H26C H 0.2767 0.1556 1.1752 0.083 Uiso 1 1 calc R
N1 N 0.41385(15) 0.20553(11) 0.92987(10) 0.0232(3) Uani 1 1 d .
N2 N 0.40463(18) 0.02317(12) 0.78603(11) 0.0296(3) Uani 1 1 d .
H2 H 0.5033 0.0505 0.8037 0.036 Uiso 1 1 calc R
N3 N 0.28392(17) 0.32105(12) 0.79685(11) 0.0280(3) Uani 1 1 d .
N4 N 0.12583(16) 0.07797(13) 0.76999(12) 0.0330(4) Uani 1 1 d .
N5 N 0.38760(17) 0.34438(12) 0.67353(11) 0.0283(3) Uani 1 1 d .
O1 O 0.36522(19) 0.05297(13) 0.45334(13) 0.0566(4) Uani 1 1 d .
O2 O 0.70796(18) 0.11093(14) 0.75265(11) 0.0488(4) Uani 1 1 d .
O3 O 0.5524(2) 0.36943(14) 0.44463(12) 0.0564(4) Uani 1 1 d .
O4 O 0.8620(2) 0.46335(13) 0.76858(12) 0.0577(4) Uani 1 1 d .
O5 O 0.86660(17) 0.20349(14) 0.53511(12) 0.0496(4) Uani 1 1 d .
O6 O 0.39897(14) 0.19113(9) 0.70111(9) 0.0281(3) Uani 1 1 d .
Ti1 Ti 0.32232(3) 0.16205(2) 0.80370(2) 0.02098(7) Uani 1 1 d .
Mo1 Mo 0.626124(17) 0.252699(12) 0.609869(11) 0.02497(6) Uani 1 1 d .

loop_
_atom_site_aniso_label
_atom_site_aniso_U_11
_atom_site_aniso_U_22
_atom_site_aniso_U_33
_atom_site_aniso_U_23
_atom_site_aniso_U_13
_atom_site_aniso_U_12
C1 0.0399(11) 0.0285(10) 0.0327(10) 0.0077(8) 0.0156(9) 0.0115(9)
C2 0.0344(10) 0.0364(11) 0.0287(9) 0.0106(9) 0.0151(8) 0.0136(9)
C3 0.0406(11) 0.0299(10) 0.0308(10) 0.0087(8) 0.0122(9) 0.0006(9)
C4 0.0394(11) 0.0364(11) 0.0326(10) 0.0132(9) 0.0126(9) 0.0088(9)
C5 0.0393(11) 0.0358(11) 0.0287(10) 0.0135(8) 0.0118(9) 0.0065(9)
C6 0.0334(9) 0.0211(8) 0.0193(8) 0.0079(7) 0.0080(7) 0.0072(7)
C7 0.0562(13) 0.0260(10) 0.0493(13) 0.0202(9) 0.0249(11) 0.0154(10)
C8 0.0328(10) 0.0336(10) 0.0305(10) 0.0146(8) 0.0097(8) 0.0173(8)
C9 0.0531(13) 0.0257(10) 0.0311(10) 0.0077(8) 0.0108(9) 0.0117(9)
C10 0.0495(13) 0.0513(14) 0.0518(13) 0.0254(12) 0.0301(11) 0.0298(12)
C11 0.0363(12) 0.0561(15) 0.0462(13) 0.0161(12) -0.0032(10) -0.0082(11)
C12 0.0377(12) 0.0534(15) 0.0592(15) 0.0108(12) 0.0226(11) -0.0021(11)
C13 0.0763(17) 0.0290(11) 0.0365(11) 0.0066(9) 0.0242(12) 0.0140(11)
C14 0.0721(16) 0.0350(11) 0.0453(12) 0.0249(10) 0.0280(12) 0.0274(12)
C15 0.0266(8) 0.0179(8) 0.0214(8) 0.0074(7) 0.0069(7) 0.0075(7)
C16 0.0266(9) 0.0259(9) 0.0253(9) 0.0068(7) 0.0073(7) 0.0087(7)
C17 0.0270(9) 0.0389(11) 0.0292(10) 0.0061(8) 0.0038(8) 0.0110(8)
C18 0.0426(11) 0.0379(11) 0.0218(9) 0.0036(8) 0.0041(8) 0.0177(9)
C19 0.0432(11) 0.0312(10) 0.0234(9) 0.0076(8) 0.0143(8) 0.0165(9)
C20 0.0327(9) 0.0216(8) 0.0267(9) 0.0091(7) 0.0127(8) 0.0106(7)
C21 0.0234(9) 0.0461(12) 0.0284(10) 0.0095(9) 0.0092(8) 0.0074(8)
C22 0.0430(13) 0.0566(15) 0.0504(14) 0.0197(12) 0.0190(11) 0.0036(11)
C23 0.0453(13) 0.0550(14) 0.0487(13) 0.0116(11) 0.0264(11) 0.0219(12)
C24 0.0331(10) 0.0340(10) 0.0333(10) 0.0065(8) 0.0179(8) 0.0081(8)
C25 0.0382(13) 0.0556(15) 0.0789(18) 0.0059(14) 0.0241(13) 0.0188(12)
C26 0.0575(15) 0.0521(15) 0.0569(15) 0.0186(12) 0.0313(13) 0.0019(12)
N1 0.0241(7) 0.0223(7) 0.0223(7) 0.0076(6) 0.0077(6) 0.0063(6)
N2 0.0372(9) 0.0250(8) 0.0289(8) 0.0101(7) 0.0146(7) 0.0093(7)
N3 0.0329(8) 0.0278(8) 0.0265(8) 0.0100(7) 0.0114(7) 0.0137(7)
N4 0.0238(8) 0.0322(9) 0.0343(9) 0.0093(7) 0.0059(7) 0.0010(7)
N5 0.0365(8) 0.0232(7) 0.0289(8) 0.0119(6) 0.0138(7) 0.0108(7)
O1 0.0502(10) 0.0372(9) 0.0564(10) -0.0038(8) 0.0042(8) 0.0039(8)
O2 0.0620(10) 0.0612(11) 0.0443(9) 0.0308(8) 0.0271(8) 0.0353(9)
O3 0.0704(11) 0.0532(10) 0.0425(9) 0.0303(8) 0.0157(9) 0.0092(9)
O4 0.0585(11) 0.0404(9) 0.0455(9) 0.0010(8) 0.0040(8) -0.0042(8)
O5 0.0462(9) 0.0647(11) 0.0498(9) 0.0195(8) 0.0293(8) 0.0210(9)
O6 0.0397(7) 0.0211(6) 0.0301(7) 0.0120(5) 0.0183(6) 0.0108(6)
Ti1 0.02089(15) 0.02016(15) 0.02014(15) 0.00771(12) 0.00616(12) 0.00425(12)
Mo1 0.02971(9) 0.02284(9) 0.02187(8) 0.00813(6) 0.01062(6) 0.00499(6)

loop_
_atom_type_symbol
_atom_type_description
_atom_type_scat_dispersion_real
_atom_type_scat_dispersion_imag
_atom_type_scat_source
C C 0.0033 0.0016 'International Tables Vol C Tables 4.2.6.8 and 6.1.1.4'
H H 0 0 'International Tables Vol C Tables 4.2.6.8 and 6.1.1.4'
N N 0.0061 0.0033 'International Tables Vol C Tables 4.2.6.8 and 6.1.1.4'
O O 0.0106 0.006 'International Tables Vol C Tables 4.2.6.8 and 6.1.1.4'
Ti Ti 0.2776 0.4457 'International Tables Vol C Tables 4.2.6.8 and 6.1.1.4'
Mo Mo -1.6832 0.6857 'International Tables Vol C Tables 4.2.6.8 and 6.1.1.4'

loop_
_geom_angle_atom_site_label_1
_geom_angle_atom_site_label_2
_geom_angle_atom_site_label_3
_geom_angle
O1 C1 Mo1 177.03(18)
O2 C2 Mo1 177.40(17)
O3 C3 Mo1 174.56(19)
O4 C4 Mo1 179.04(19)
O5 C5 Mo1 178.64(17)
O6 C6 N5 113.39(15)
O6 C6 Mo1 117.27(12)
N5 C6 Mo1 129.20(12)
N5 C7 H7A 109.5
N5 C7 H7B 109.5
H7A C7 H7B 109.5
N5 C7 H7C 109.5
H7A C7 H7C 109.5
H7B C7 H7C 109.5
N5 C8 N3 113.75(14)
N5 C8 H8A 108.8
N3 C8 H8A 108.8
N5 C8 H8B 108.8
N3 C8 H8B 108.8
H8A C8 H8B 107.7
N3 C9 H9A 109.5
N3 C9 H9B 109.5
H9A C9 H9B 109.5
N3 C9 H9C 109.5
H9A C9 H9C 109.5
H9B C9 H9C 109.5
N3 C10 H10A 109.5
N3 C10 H10B 109.5
H10A C10 H10B 109.5
N3 C10 H10C 109.5
H10A C10 H10C 109.5
H10B C10 H10C 109.5
N4 C11 H11A 109.5
N4 C11 H11B 109.5
H11A C11 H11B 109.5
N4 C11 H11C 109.5
H11A C11 H11C 109.5
H11B C11 H11C 109.5
N4 C12 H12A 109.5
N4 C12 H12B 109.5
H12A C12 H12B 109.5
N4 C12 H12C 109.5
H12A C12 H12C 109.5
H12B C12 H12C 109.5
N2 C13 H13A 109.5
N2 C13 H13B 109.5
H13A C13 H13B 109.5
N2 C13 H13C 109.5
H13A C13 H13C 109.5
H13B C13 H13C 109.5
N2 C14 H14A 109.5
N2 C14 H14B 109.5
H14A C14 H14B 109.5
N2 C14 H14C 109.5
H14A C14 H14C 109.5
H14B C14 H14C 109.5
N1 C15 C20 120.35(15)
N1 C15 C16 120.80(15)
C20 C15 C16 118.84(15)
C17 C16 C15 119.20(17)
C17 C16 C21 119.30(16)
C15 C16 C21 121.46(15)
C18 C17 C16 121.74(18)
C18 C17 H17 119.1
C16 C17 H17 119.1
C17 C18 C19 119.15(17)
C17 C18 H18 120.4
C19 C18 H18 120.4
C20 C19 C18 121.31(18)
C20 C19 H19 119.3
C18 C19 H19 119.3
C19 C20 C15 119.70(17)
C19 C20 C24 119.59(16)
C15 C20 C24 120.71(16)
C22 C21 C16 112.88(17)
C22 C21 C23 111.30(17)
C16 C21 C23 109.40(16)
C22 C21 H21 107.7
C16 C21 H21 107.7
C23 C21 H21 107.7
C21 C22 H22A 109.5
C21 C22 H22B 109.5
H22A C22 H22B 109.5
C21 C22 H22C 109.5
H22A C22 H22C 109.5
H22B C22 H22C 109.5
C21 C23 H23A 109.5
C21 C23 H23B 109.5
H23A C23 H23B 109.5
C21 C23 H23C 109.5
H23A C23 H23C 109.5
H23B C23 H23C 109.5
C20 C24 C26 111.79(17)
C20 C24 C25 111.42(17)
C26 C24 C25 112.04(19)
C20 C24 H24 107.1
C26 C24 H24 107.1
C25 C24 H24 107.1
C24 C25 H25A 109.5
C24 C25 H25B 109.5
H25A C25 H25B 109.5
C24 C25 H25C 109.5
H25A C25 H25C 109.5
H25B C25 H25C 109.5
C24 C26 H26A 109.5
C24 C26 H26B 109.5
H26A C26 H26B 109.5
C24 C26 H26C 109.5
H26A C26 H26C 109.5
H26B C26 H26C 109.5
C15 N1 Ti1 169.89(13)
C14 N2 C13 109.72(16)
C14 N2 Ti1 111.60(12)
C13 N2 Ti1 116.22(13)
C14 N2 H2 106.2
C13 N2 H2 106.2
Ti1 N2 H2 106.2
C8 N3 C10 107.56(14)
C8 N3 C9 109.71(15)
C10 N3 C9 108.48(16)
C8 N3 Ti1 108.93(11)
C10 N3 Ti1 110.06(12)
C9 N3 Ti1 112.00(11)
C11 N4 C12 111.09(17)
C11 N4 Ti1 114.43(13)
C12 N4 Ti1 134.44(14)
C6 N5 C8 121.31(15)
C6 N5 C7 122.30(16)
C8 N5 C7 116.21(15)
C6 O6 Ti1 141.74(11)
N1 Ti1 N4 110.07(7)
N1 Ti1 O6 128.46(6)
N4 Ti1 O6 121.46(6)
N1 Ti1 N2 94.06(6)
N4 Ti1 N2 94.40(7)
O6 Ti1 N2 82.92(5)
N1 Ti1 N3 92.80(6)
N4 Ti1 N3 98.73(6)
O6 Ti1 N3 79.87(5)
N2 Ti1 N3 162.10(6)
C5 Mo1 C3 87.77(8)
C5 Mo1 C4 91.24(8)
C3 Mo1 C4 92.19(8)
C5 Mo1 C2 87.59(7)
C3 Mo1 C2 174.26(8)
C4 Mo1 C2 91.29(8)
C5 Mo1 C1 93.69(8)
C3 Mo1 C1 86.42(8)
C4 Mo1 C1 174.83(8)
C2 Mo1 C1 90.50(8)
C5 Mo1 C6 172.57(7)
C3 Mo1 C6 98.68(7)
C4 Mo1 C6 92.21(7)
C2 Mo1 C6 85.75(7)
C1 Mo1 C6 83.09(7)

loop_
_geom_bond_atom_site_label_1
_geom_bond_atom_site_label_2
_geom_bond_distance
C1 O1 1.131(2)
C1 Mo1 2.047(2)
C2 O2 1.135(2)
C2 Mo1 2.046(2)
C3 O3 1.143(2)
C3 Mo1 2.031(2)
C4 O4 1.140(3)
C4 Mo1 2.040(2)
C5 O5 1.149(2)
C5 Mo1 2.001(2)
C6 O6 1.295(2)
C6 N5 1.345(2)
C6 Mo1 2.2616(18)
C7 N5 1.460(2)
C7 H7A 0.96
C7 H7B 0.96
C7 H7C 0.96
C8 N5 1.446(2)
C8 N3 1.475(2)
C8 H8A 0.97
C8 H8B 0.97
C9 N3 1.478(2)
C9 H9A 0.96
C9 H9B 0.96
C9 H9C 0.96
C10 N3 1.477(2)
C10 H10A 0.96
C10 H10B 0.96
C10 H10C 0.96
C11 N4 1.454(3)
C11 H11A 0.96
C11 H11B 0.96
C11 H11C 0.96
C12 N4 1.454(3)
C12 H12A 0.96
C12 H12B 0.96
C12 H12C 0.96
C13 N2 1.484(3)
C13 H13A 0.96
C13 H13B 0.96
C13 H13C 0.96
C14 N2 1.481(2)
C14 H14A 0.96
C14 H14B 0.96
C14 H14C 0.96
C15 N1 1.388(2)
C15 C20 1.410(2)
C15 C16 1.412(2)
C16 C17 1.384(3)
C16 C21 1.522(3)
C17 C18 1.375(3)
C17 H17 0.93
C18 C19 1.381(3)
C18 H18 0.93
C19 C20 1.380(3)
C19 H19 0.93
C20 C24 1.514(3)
C21 C22 1.519(3)
C21 C23 1.535(3)
C21 H21 0.98
C22 H22A 0.96
C22 H22B 0.96
C22 H22C 0.96
C23 H23A 0.96
C23 H23B 0.96
C23 H23C 0.96
C24 C26 1.519(3)
C24 C25 1.530(3)
C24 H24 0.98
C25 H25A 0.96
C25 H25B 0.96
C25 H25C 0.96
C26 H26A 0.96
C26 H26B 0.96
C26 H26C 0.96
N1 Ti1 1.7343(14)
N2 Ti1 2.2302(15)
N2 H2 0.91
N3 Ti1 2.2844(15)
N4 Ti1 1.8965(15)
O6 Ti1 2.0020(12)
